data_7129057
loop_
_publ_author_name
'Zhang, Xiao-Yan'
'Shao, Ya-Ping'
'Guo, Bao-Kuan'
'Zhang, Kun'
'Zhang, Fu-Min'
'Zhang, Xiao-Ming'
'Tu, Yong-Qiang'

_publ_section_title
;
 Catalytic enantioselective synthesis of chiral spirocyclic 1,3-diketones
 <i>via</i> organo-cation catalysis.
;
_journal_issue 85
_journal_name_full 'Chemical communications (Cambridge, England)'
_journal_page_first 11233
_journal_page_last 11235
_journal_paper_doi 10.1039/d1cc05205e
_journal_volume 57
_journal_year 2021
_chemical_formula_moiety 'C13 H11 Cl O2'
_chemical_formula_sum 'C13 H11 Cl O2'
_chemical_formula_weight 234.67
_space_group_crystal_system monoclinic
_space_group_IT_number 14
_space_group_name_Hall '-P 2yn'
_space_group_name_H-M_alt 'P 1 21/n 1'
_atom_sites_solution_hydrogens geom
_atom_sites_solution_primary direct
_audit_creation_date 2020-06-10
_audit_creation_method
;
Olex2 1.3
(compiled 2020.02.04 svn.rd84adfe8 for OlexSys, GUI svn.r6032)
;
_audit_update_record
;
2021-07-28 deposited with the CCDC.	2021-10-01 downloaded from the CCDC.
;
_cell_angle_alpha 90
_cell_angle_beta 105.577(7)
_cell_angle_gamma 90
_cell_formula_units_Z 4
_cell_length_a 13.6872(8)
_cell_length_b 6.0620(3)
_cell_length_c 14.0247(9)
_cell_measurement_reflns_used 1150
_cell_measurement_temperature 292.69(10)
_cell_measurement_theta_max 68.4680
_cell_measurement_theta_min 6.7020
_cell_volume 1120.91(12)
_computing_cell_refinement 'CrysAlisPro 1.171.38.43f (Rigaku OD, 2015)'
_computing_data_collection 'CrysAlisPro 1.171.38.43f (Rigaku OD, 2015)'
_computing_data_reduction 'CrysAlisPro 1.171.38.43f (Rigaku OD, 2015)'
_computing_molecular_graphics 'Olex2 1.3 (Dolomanov et al., 2009)'
_computing_publication_material 'Olex2 1.3 (Dolomanov et al., 2009)'
_computing_structure_refinement 'SHELXL 2018/3 (Sheldrick, 2015)'
_computing_structure_solution 'SHELXS  (Sheldrick, 2008)'
_diffrn_ambient_environment air
_diffrn_ambient_temperature 292.69(10)
_diffrn_detector 'CCD plate'
_diffrn_detector_area_resol_mean 16.0733
_diffrn_detector_type Eos
_diffrn_measured_fraction_theta_full 0.999
_diffrn_measured_fraction_theta_max 0.999
_diffrn_measurement_details
;
List of Runs (angles in degrees, time in seconds):

  # Type    Start    End  Width  t~exp~   \w     \q     \k     \f   Frames
#--------------------------------------------------------------------------
  1  \w     49.00 142.00   1.00    1.00    --  108.00 -25.00   0.00   93
  2  \w     74.00 167.00   1.00    1.00    --  108.00  25.00  30.00   93
  3  \w     68.00 116.00   1.00    1.00    --  108.00-111.00 -30.00   48
  4  \w     77.00 108.00   1.00    1.00    --  108.00-111.00-180.00   31
  5  \w     41.00  66.00   1.00    1.00    --  108.00-111.00-180.00   25
  6  \w     41.00 138.00   1.00    1.00    --  108.00 -77.00   0.00   97
  7  \w     55.00 123.00   1.00    1.00    --   54.00  57.00  60.00   68
  8  \w     66.00 106.00   1.00    1.00    --  108.00 178.00 -90.00   40
  9  \w    138.00 163.00   1.00    1.00    --  108.00 111.00-180.00   25
 10  \w     28.00  95.00   1.00    1.00    --   54.00 -99.00  30.00   67
 11  \w    -21.00  51.00   1.00    1.00    --    0.00  57.00  30.00   72
 12  \w     29.00 124.00   1.00    1.00    --   54.00  77.00 150.00   95
 13  \w    -12.00  47.00   1.00    1.00    --    0.00  57.00 120.00   59
 14  \w    -18.00  23.00   1.00    1.00    --   54.00 -38.00  90.00   41
;
_diffrn_measurement_device 'four-circle diffractometer'
_diffrn_measurement_device_type 'SuperNova, Dual, Cu at zero, Eos'
_diffrn_measurement_method '\w scans'
_diffrn_orient_matrix_type 'CrysAlisPro convention (1999,Acta A55,543-557)'
_diffrn_orient_matrix_UB_11 -0.0441732000
_diffrn_orient_matrix_UB_12 0.0425527000
_diffrn_orient_matrix_UB_13 -0.1116023000
_diffrn_orient_matrix_UB_21 0.1081517000
_diffrn_orient_matrix_UB_22 0.0257227000
_diffrn_orient_matrix_UB_23 -0.0117448000
_diffrn_orient_matrix_UB_31 0.0036035000
_diffrn_orient_matrix_UB_32 -0.2492048000
_diffrn_orient_matrix_UB_33 -0.0202420000
_diffrn_radiation_monochromator mirror
_diffrn_radiation_probe x-ray
_diffrn_radiation_type 'Cu K\a'
_diffrn_radiation_wavelength 1.54184
_diffrn_reflns_av_R_equivalents 0.0217
_diffrn_reflns_av_unetI/netI 0.0316
_diffrn_reflns_Laue_measured_fraction_full 0.999
_diffrn_reflns_Laue_measured_fraction_max 0.999
_diffrn_reflns_limit_h_max 16
_diffrn_reflns_limit_h_min -12
_diffrn_reflns_limit_k_max 5
_diffrn_reflns_limit_k_min -7
_diffrn_reflns_limit_l_max 16
_diffrn_reflns_limit_l_min -15
_diffrn_reflns_number 3650
_diffrn_reflns_point_group_measured_fraction_full 0.999
_diffrn_reflns_point_group_measured_fraction_max 0.999
_diffrn_reflns_theta_full 66.600
_diffrn_reflns_theta_max 66.600
_diffrn_reflns_theta_min 4.007
_diffrn_source 'micro-focus sealed X-ray tube'
_diffrn_source_type 'SuperNova (Cu) X-ray Source'
_exptl_absorpt_coefficient_mu 2.863
_exptl_absorpt_correction_T_max 1.00000
_exptl_absorpt_correction_T_min 0.80882
_exptl_absorpt_correction_type multi-scan
_exptl_absorpt_process_details
;
CrysAlisPro 1.171.38.43f (Rigaku Oxford Diffraction, 2015)
Empirical absorption correction using spherical harmonics,
 implemented in SCALE3 ABSPACK scaling algorithm.
;
_exptl_crystal_colour 'clear light colourless'
_exptl_crystal_colour_lustre clear
_exptl_crystal_colour_modifier light
_exptl_crystal_colour_primary colourless
_exptl_crystal_density_diffrn 1.391
_exptl_crystal_description block
_exptl_crystal_F_000 488
_exptl_crystal_size_max 0.1
_exptl_crystal_size_mid 0.05
_exptl_crystal_size_min 0.04
_refine_diff_density_max 0.158
_refine_diff_density_min -0.243
_refine_diff_density_rms 0.059
_refine_ls_extinction_method none
_refine_ls_goodness_of_fit_ref 1.026
_refine_ls_hydrogen_treatment constr
_refine_ls_matrix_type full
_refine_ls_number_parameters 145
_refine_ls_number_reflns 1975
_refine_ls_number_restraints 0
_refine_ls_restrained_S_all 1.026
_refine_ls_R_factor_all 0.0624
_refine_ls_R_factor_gt 0.0460
_refine_ls_shift/su_max 0.000
_refine_ls_shift/su_mean 0.000
_refine_ls_structure_factor_coef Fsqd
_refine_ls_weighting_details 'w=1/[\s^2^(Fo^2^)+(0.0686P)^2^+0.1047P] where P=(Fo^2^+2Fc^2^)/3'
_refine_ls_weighting_scheme calc
_refine_ls_wR_factor_gt 0.1158
_refine_ls_wR_factor_ref 0.1323
_reflns_Friedel_coverage 0.000
_reflns_number_gt 1492
_reflns_number_total 1975
_reflns_threshold_expression 'I > 2\s(I)'
_cod_data_source_file d1cc05205e2.cif
_cod_data_source_block zhangxy_0604
_cod_depositor_comments 'Adding full bibliography for 7129056--7129057.cif.'
_cod_database_code 7129057
_shelx_shelxl_version_number 2018/3
_shelx_space_group_comment
;
The symmetry employed for this shelxl refinement is uniquely defined
by the following loop, which should always be used as a source of
symmetry information in preference to the above space-group names.
They are only intended as comments.
;
_shelx_estimated_absorpt_t_max 0.894
_shelx_estimated_absorpt_t_min 0.763
_reflns_odcompleteness_completeness 99.82
_reflns_odcompleteness_iscentric 1
_reflns_odcompleteness_theta 66.97
_olex2_refinement_description
;
1. Fixed Uiso
 At 1.2 times of:
  All C(H) groups, All C(H,H) groups
2.a Secondary CH2 refined with riding coordinates:
 C4(H4A,H4B), C6(H6A,H6B), C7(H7A,H7B), C8(H8A,H8B)
2.b Aromatic/amide H refined with riding coordinates:
 C10(H10), C12(H12), C13(H13)
;
_olex2_date_sample_data_collection 2020-06-04
_olex2_submission_special_instructions 'No special instructions were received'
_oxdiff_exptl_absorpt_empirical_details
;
Empirical correction (ABSPACK) includes:
- Absorption correction using spherical harmonics
- Frame scaling
;
_oxdiff_exptl_absorpt_empirical_full_max 1.400
_oxdiff_exptl_absorpt_empirical_full_min 0.680

loop_
_space_group_symop_operation_xyz
'x, y, z'
'-x+1/2, y+1/2, -z+1/2'
'-x, -y, -z'
'x-1/2, -y-1/2, z-1/2'

loop_
_atom_site_label
_atom_site_type_symbol
_atom_site_fract_x
_atom_site_fract_y
_atom_site_fract_z
_atom_site_U_iso_or_equiv
_atom_site_adp_type
_atom_site_occupancy
_atom_site_site_symmetry_order
_atom_site_calc_flag
_atom_site_refinement_flags_posn
_atom_site_refinement_flags_adp
_atom_site_refinement_flags_occupancy
_atom_site_disorder_assembly
_atom_site_disorder_group
Cl1 Cl 0.85949(5) 0.08855(13) 0.98568(5) 0.0811(3) Uani 1 1 d . . . . .
O1 O 0.34574(15) -0.4816(4) 1.17047(17) 0.0920(7) Uani 1 1 d . . . . .
O2 O 0.47707(11) -0.2858(3) 1.16653(13) 0.0615(5) Uani 1 1 d . . . . .
C1 C 0.53754(15) -0.0981(3) 1.18255(17) 0.0479(5) Uani 1 1 d . . . . .
C2 C 0.60691(15) -0.0781(3) 1.12072(16) 0.0469(5) Uani 1 1 d . . . . .
C3 C 0.66393(16) 0.1135(3) 1.14935(16) 0.0492(5) Uani 1 1 d . . . . .
C4 C 0.62872(18) 0.2204(4) 1.23163(19) 0.0608(6) Uani 1 1 d . . . . .
H4A H 0.684334 0.234926 1.291047 0.073 Uiso 1 1 calc R U . . .
H4B H 0.600272 0.365272 1.211963 0.073 Uiso 1 1 calc R U . . .
C5 C 0.54922(17) 0.0657(4) 1.24827(17) 0.0531(6) Uani 1 1 d . . . . .
C6 C 0.4991(2) 0.1102(4) 1.3292(2) 0.0703(7) Uani 1 1 d . . . . .
H6A H 0.464540 0.251235 1.316605 0.084 Uiso 1 1 calc R U . . .
H6B H 0.551166 0.122245 1.391479 0.084 Uiso 1 1 calc R U . . .
C7 C 0.4236(2) -0.0641(4) 1.3397(2) 0.0698(7) Uani 1 1 d . . . . .
H7A H 0.385604 -0.010681 1.384310 0.084 Uiso 1 1 calc R U . . .
H7B H 0.459974 -0.195638 1.368805 0.084 Uiso 1 1 calc R U . . .
C8 C 0.35025(18) -0.1232(5) 1.2411(2) 0.0700(7) Uani 1 1 d . . . . .
H8A H 0.285480 -0.163925 1.251847 0.084 Uiso 1 1 calc R U . . .
H8B H 0.339462 0.005286 1.198360 0.084 Uiso 1 1 calc R U . . .
C9 C 0.38782(17) -0.3089(4) 1.19068(19) 0.0615(6) Uani 1 1 d . . . . .
C10 C 0.73995(16) 0.1709(4) 1.10735(17) 0.0562(6) Uani 1 1 d . . . . .
H10 H 0.777291 0.299477 1.125837 0.067 Uiso 1 1 calc R U . . .
C11 C 0.75936(18) 0.0306(4) 1.03624(18) 0.0564(6) Uani 1 1 d . . . . .
C12 C 0.70290(17) -0.1589(4) 1.00616(17) 0.0589(6) Uani 1 1 d . . . . .
H12 H 0.717073 -0.249227 0.957971 0.071 Uiso 1 1 calc R U . . .
C13 C 0.62534(17) -0.2132(4) 1.04801(17) 0.0554(6) Uani 1 1 d . . . . .
H13 H 0.586222 -0.338674 1.027560 0.067 Uiso 1 1 calc R U . . .

loop_
_atom_site_aniso_label
_atom_site_aniso_U_11
_atom_site_aniso_U_22
_atom_site_aniso_U_33
_atom_site_aniso_U_23
_atom_site_aniso_U_13
_atom_site_aniso_U_12
Cl1 0.0731(5) 0.0974(6) 0.0799(5) 0.0082(4) 0.0329(4) -0.0154(4)
O1 0.0843(13) 0.0858(14) 0.1188(17) -0.0372(13) 0.0492(12) -0.0404(11)
O2 0.0536(9) 0.0517(9) 0.0849(12) -0.0198(8) 0.0289(9) -0.0094(7)
C1 0.0415(11) 0.0400(11) 0.0599(13) -0.0049(10) 0.0093(10) -0.0011(9)
C2 0.0417(11) 0.0454(12) 0.0499(12) -0.0036(9) 0.0058(9) 0.0005(9)
C3 0.0476(12) 0.0414(11) 0.0541(12) -0.0008(10) 0.0057(10) 0.0010(9)
C4 0.0648(14) 0.0464(13) 0.0699(16) -0.0147(12) 0.0160(12) -0.0036(11)
C5 0.0497(12) 0.0468(12) 0.0609(14) -0.0095(11) 0.0115(11) 0.0027(10)
C6 0.0752(17) 0.0702(17) 0.0685(17) -0.0213(13) 0.0247(14) -0.0015(14)
C7 0.0740(18) 0.0761(18) 0.0651(16) -0.0098(14) 0.0288(14) 0.0037(14)
C8 0.0514(14) 0.0841(19) 0.0777(17) -0.0094(15) 0.0229(13) 0.0026(13)
C9 0.0519(13) 0.0694(16) 0.0654(15) -0.0097(13) 0.0198(11) -0.0081(12)
C10 0.0550(13) 0.0463(12) 0.0629(15) 0.0031(11) 0.0080(11) -0.0071(11)
C11 0.0528(13) 0.0623(14) 0.0530(13) 0.0088(11) 0.0127(10) -0.0037(11)
C12 0.0640(15) 0.0637(14) 0.0508(13) -0.0080(11) 0.0188(11) -0.0039(12)
C13 0.0563(13) 0.0515(13) 0.0575(14) -0.0107(11) 0.0136(11) -0.0084(11)

loop_
_atom_type_symbol
_atom_type_description
_atom_type_scat_dispersion_real
_atom_type_scat_dispersion_imag
_atom_type_scat_source
C C 0.0181 0.0091 'International Tables Vol C Tables 4.2.6.8 and 6.1.1.4'
H H 0.0000 0.0000 'International Tables Vol C Tables 4.2.6.8 and 6.1.1.4'
Cl Cl 0.3639 0.7018 'International Tables Vol C Tables 4.2.6.8 and 6.1.1.4'
O O 0.0492 0.0322 'International Tables Vol C Tables 4.2.6.8 and 6.1.1.4'

loop_
_geom_angle_atom_site_label_1
_geom_angle_atom_site_label_2
_geom_angle_atom_site_label_3
_geom_angle
_geom_angle_site_symmetry_1
_geom_angle_site_symmetry_3
_geom_angle_publ_flag
C9 O2 C1 125.46(19) . . ?
O2 C1 C2 115.36(18) . . ?
C5 C1 O2 132.6(2) . . ?
C5 C1 C2 111.9(2) . . ?
C3 C2 C1 107.60(19) . . ?
C13 C2 C1 132.0(2) . . ?
C13 C2 C3 120.4(2) . . ?
C2 C3 C4 107.9(2) . . ?
C10 C3 C2 121.2(2) . . ?
C10 C3 C4 130.8(2) . . ?
C3 C4 H4A 110.9 . . ?
C3 C4 H4B 110.9 . . ?
H4A C4 H4B 109.0 . . ?
C5 C4 C3 104.11(18) . . ?
C5 C4 H4A 110.9 . . ?
C5 C4 H4B 110.9 . . ?
C1 C5 C4 108.3(2) . . ?
C1 C5 C6 131.5(2) . . ?
C6 C5 C4 120.2(2) . . ?
C5 C6 H6A 108.7 . . ?
C5 C6 H6B 108.7 . . ?
C5 C6 C7 114.3(2) . . ?
H6A C6 H6B 107.6 . . ?
C7 C6 H6A 108.7 . . ?
C7 C6 H6B 108.7 . . ?
C6 C7 H7A 109.2 . . ?
C6 C7 H7B 109.2 . . ?
C6 C7 C8 112.2(2) . . ?
H7A C7 H7B 107.9 . . ?
C8 C7 H7A 109.2 . . ?
C8 C7 H7B 109.2 . . ?
C7 C8 H8A 109.1 . . ?
C7 C8 H8B 109.1 . . ?
H8A C8 H8B 107.8 . . ?
C9 C8 C7 112.5(2) . . ?
C9 C8 H8A 109.1 . . ?
C9 C8 H8B 109.1 . . ?
O1 C9 O2 116.1(2) . . ?
O1 C9 C8 124.7(2) . . ?
O2 C9 C8 119.2(2) . . ?
C3 C10 H10 121.1 . . ?
C3 C10 C11 117.8(2) . . ?
C11 C10 H10 121.1 . . ?
C10 C11 Cl1 119.49(19) . . ?
C12 C11 Cl1 118.7(2) . . ?
C12 C11 C10 121.8(2) . . ?
C11 C12 H12 120.1 . . ?
C13 C12 C11 119.8(2) . . ?
C13 C12 H12 120.1 . . ?
C2 C13 C12 119.0(2) . . ?
C2 C13 H13 120.5 . . ?
C12 C13 H13 120.5 . . ?

loop_
_geom_bond_atom_site_label_1
_geom_bond_atom_site_label_2
_geom_bond_distance
_geom_bond_site_symmetry_2
_geom_bond_publ_flag
Cl1 C11 1.740(2) . ?
O1 C9 1.192(3) . ?
O2 C1 1.389(2) . ?
O2 C9 1.360(3) . ?
C1 C2 1.453(3) . ?
C1 C5 1.335(3) . ?
C2 C3 1.397(3) . ?
C2 C13 1.383(3) . ?
C3 C4 1.511(3) . ?
C3 C10 1.371(3) . ?
C4 H4A 0.9700 . ?
C4 H4B 0.9700 . ?
C4 C5 1.502(3) . ?
C5 C6 1.500(3) . ?
C6 H6A 0.9700 . ?
C6 H6B 0.9700 . ?
C6 C7 1.513(3) . ?
C7 H7A 0.9700 . ?
C7 H7B 0.9700 . ?
C7 C8 1.518(4) . ?
C8 H8A 0.9700 . ?
C8 H8B 0.9700 . ?
C8 C9 1.493(3) . ?
C10 H10 0.9300 . ?
C10 C11 1.390(3) . ?
C11 C12 1.385(3) . ?
C12 H12 0.9300 . ?
C12 C13 1.384(3) . ?
C13 H13 0.9300 . ?

loop_
_geom_torsion_atom_site_label_1
_geom_torsion_atom_site_label_2
_geom_torsion_atom_site_label_3
_geom_torsion_atom_site_label_4
_geom_torsion
_geom_torsion_site_symmetry_1
_geom_torsion_site_symmetry_2
_geom_torsion_site_symmetry_3
_geom_torsion_site_symmetry_4
_geom_torsion_publ_flag
Cl1 C11 C12 C13 177.53(18) . . . . ?
O2 C1 C2 C3 -177.64(17) . . . . ?
O2 C1 C2 C13 -0.6(4) . . . . ?
O2 C1 C5 C4 178.1(2) . . . . ?
O2 C1 C5 C6 -1.3(4) . . . . ?
C1 O2 C9 O1 179.3(2) . . . . ?
C1 O2 C9 C8 -1.7(4) . . . . ?
C1 C2 C3 C4 -0.6(2) . . . . ?
C1 C2 C3 C10 176.7(2) . . . . ?
C1 C2 C13 C12 -175.0(2) . . . . ?
C1 C5 C6 C7 1.6(4) . . . . ?
C2 C1 C5 C4 2.3(3) . . . . ?
C2 C1 C5 C6 -177.1(2) . . . . ?
C2 C3 C4 C5 1.9(3) . . . . ?
C2 C3 C10 C11 -0.9(3) . . . . ?
C3 C2 C13 C12 1.8(3) . . . . ?
C3 C4 C5 C1 -2.6(3) . . . . ?
C3 C4 C5 C6 176.9(2) . . . . ?
C3 C10 C11 Cl1 -176.55(17) . . . . ?
C3 C10 C11 C12 1.6(4) . . . . ?
C4 C3 C10 C11 175.8(2) . . . . ?
C4 C5 C6 C7 -177.8(2) . . . . ?
C5 C1 C2 C3 -1.1(3) . . . . ?
C5 C1 C2 C13 176.0(2) . . . . ?
C5 C6 C7 C8 -48.2(3) . . . . ?
C6 C7 C8 C9 90.3(3) . . . . ?
C7 C8 C9 O1 118.8(3) . . . . ?
C7 C8 C9 O2 -60.1(3) . . . . ?
C9 O2 C1 C2 -158.3(2) . . . . ?
C9 O2 C1 C5 26.1(4) . . . . ?
C10 C3 C4 C5 -175.1(2) . . . . ?
C10 C11 C12 C13 -0.6(4) . . . . ?
C11 C12 C13 C2 -1.1(4) . . . . ?
C13 C2 C3 C4 -178.1(2) . . . . ?
C13 C2 C3 C10 -0.8(3) . . . . ?
